data_1564403
loop_
_publ_author_name
'Hui, Yuan-Yuan'
'Bai, Chao'
'Hu, Huai-Ming'
'Lv, Bei'
'Wang, Xiaofang'

_publ_section_title
;
 The effects of the coordination orientation and steric hindrance of
 ligands on the structural diversity of Pb(II) coordination polymers
;
_journal_name_full 'Inorganica Chimica Acta'
_journal_page_first 119751
_journal_paper_doi 10.1016/j.ica.2020.119751
_journal_volume 510
_journal_year 2020
_chemical_formula_moiety 'C26 H14 N2 O9 Pb2, O'
_chemical_formula_sum 'C52 H28 N4 O20 Pb4'
_chemical_formula_weight 1857.54
_space_group_crystal_system monoclinic
_space_group_IT_number 14
_space_group_name_Hall '-P 2yn'
_space_group_name_H-M_alt 'P 1 21/n 1'
_atom_sites_solution_hydrogens geom
_audit_creation_method SHELXL-2014/7
_cell_angle_alpha 90
_cell_angle_beta 91.417(2)
_cell_angle_gamma 90
_cell_formula_units_Z 2
_cell_length_a 15.880(2)
_cell_length_b 8.4995(13)
_cell_length_c 18.391(3)
_cell_measurement_reflns_used 3203
_cell_measurement_temperature 296(2)
_cell_measurement_theta_max 25.79
_cell_measurement_theta_min 2.57
_cell_volume 2481.5(6)
_computing_cell_refinement 'Bruker SAINT'
_computing_data_collection 'Bruker APEX II'
_computing_data_reduction 'Bruker SAINT'
_computing_molecular_graphics 'Bruker SHELXTL'
_computing_publication_material 'Bruker SHELXTL'
_computing_structure_refinement 'SHELXL-2014/7 (Sheldrick, 2014)'
_computing_structure_solution 'SHELXS-97 (Sheldrick, 2008)'
_diffrn_ambient_temperature 296(2)
_diffrn_measured_fraction_theta_full 0.998
_diffrn_measured_fraction_theta_max 0.998
_diffrn_measurement_device_type 'CCD area detector'
_diffrn_measurement_method 'phi and omega scans'
_diffrn_radiation_type MoK\a
_diffrn_radiation_wavelength 0.71073
_diffrn_reflns_av_R_equivalents 0.0437
_diffrn_reflns_av_unetI/netI 0.0533
_diffrn_reflns_Laue_measured_fraction_full 0.998
_diffrn_reflns_Laue_measured_fraction_max 0.998
_diffrn_reflns_limit_h_max 18
_diffrn_reflns_limit_h_min -18
_diffrn_reflns_limit_k_max 10
_diffrn_reflns_limit_k_min -7
_diffrn_reflns_limit_l_max 17
_diffrn_reflns_limit_l_min -21
_diffrn_reflns_number 11876
_diffrn_reflns_point_group_measured_fraction_full 0.998
_diffrn_reflns_point_group_measured_fraction_max 0.998
_diffrn_reflns_theta_full 25.047
_diffrn_reflns_theta_max 25.047
_diffrn_reflns_theta_min 2.566
_diffrn_source 'fine-focus sealed tube'
_exptl_absorpt_coefficient_mu 13.616
_exptl_absorpt_correction_T_max 0.131
_exptl_absorpt_correction_T_min 0.093
_exptl_absorpt_correction_type multi-scan
_exptl_absorpt_process_details sadabs
_exptl_crystal_colour yellow
_exptl_crystal_density_diffrn 2.486
_exptl_crystal_description block
_exptl_crystal_F_000 1712
_exptl_crystal_size_max 0.19
_exptl_crystal_size_mid 0.17
_exptl_crystal_size_min 0.15
_refine_diff_density_max 1.201
_refine_diff_density_min -1.452
_refine_diff_density_rms 0.165
_refine_ls_extinction_coef .
_refine_ls_extinction_method none
_refine_ls_goodness_of_fit_ref 1.031
_refine_ls_hydrogen_treatment constr
_refine_ls_matrix_type full
_refine_ls_number_parameters 361
_refine_ls_number_reflns 4382
_refine_ls_number_restraints 6
_refine_ls_restrained_S_all 1.034
_refine_ls_R_factor_all 0.0493
_refine_ls_R_factor_gt 0.0328
_refine_ls_shift/su_max 0.003
_refine_ls_shift/su_mean 0.000
_refine_ls_structure_factor_coef Fsqd
_refine_ls_weighting_details 'w=1/[\s^2^(Fo^2^)+(0.0284P)^2^+4.0991P] where P=(Fo^2^+2Fc^2^)/3'
_refine_ls_weighting_scheme calc
_refine_ls_wR_factor_gt 0.0702
_refine_ls_wR_factor_ref 0.0760
_reflns_Friedel_coverage 0.000
_reflns_Friedel_fraction_full .
_reflns_Friedel_fraction_max .
_reflns_number_gt 3432
_reflns_number_total 4382
_reflns_threshold_expression 'I > 2\s(I)'
_cod_data_source_file compound4.cif
_cod_data_source_block nw2171_0m
_cod_original_cell_volume 2481.6(6)
_cod_original_sg_symbol_H-M 'P 21/n'
_cod_database_code 1564403
_shelx_shelxl_version_number 2014/7
_shelx_space_group_comment
;
The symmetry employed for this shelxl refinement is uniquely defined
by the following loop, which should always be used as a source of
symmetry information in preference to the above space-group names.
They are only intended as comments.
;

loop_
_space_group_symop_operation_xyz
'x, y, z'
'-x+1/2, y+1/2, -z+1/2'
'-x, -y, -z'
'x-1/2, -y-1/2, z-1/2'

loop_
_atom_site_label
_atom_site_type_symbol
_atom_site_fract_x
_atom_site_fract_y
_atom_site_fract_z
_atom_site_U_iso_or_equiv
_atom_site_adp_type
_atom_site_occupancy
_atom_site_site_symmetry_order
_atom_site_calc_flag
_atom_site_refinement_flags_posn
_atom_site_refinement_flags_adp
_atom_site_refinement_flags_occupancy
_atom_site_disorder_assembly
_atom_site_disorder_group
Pb1 Pb 1.00675(2) 0.52705(4) 0.72473(2) 0.03648(11) Uani 1 1 d . . . . .
Pb2 Pb 1.25936(2) 0.72225(4) 0.78017(2) 0.03109(10) Uani 1 1 d . . . . .
N1 N 0.8462(4) 0.5332(10) 0.6854(4) 0.053(2) Uani 1 1 d . . . . .
N2 N 0.9528(4) 0.7731(9) 0.6631(4) 0.0358(17) Uani 1 1 d . . . . .
O1 O 1.1058(3) 0.7471(8) 0.7265(3) 0.0478(17) Uani 1 1 d . . . . .
O2 O 1.1423(4) 0.9823(9) 0.6881(4) 0.079(3) Uani 1 1 d . . . . .
O3 O 0.8587(4) 1.6598(8) 0.3792(3) 0.0499(17) Uani 1 1 d . . . . .
O4 O 0.7454(3) 1.5261(7) 0.3469(3) 0.0389(14) Uani 1 1 d . . . . .
O5 O 1.1516(3) 0.4678(7) 0.8054(3) 0.0392(14) Uani 1 1 d . . . . .
O6 O 1.1949(4) 0.6419(8) 0.8880(3) 0.0445(15) Uani 1 1 d . . . . .
O7 O 1.0985(5) 0.5668(10) 1.1478(4) 0.071(2) Uani 1 1 d . . . . .
O8 O 1.0286(4) 0.3485(9) 1.1724(3) 0.0583(19) Uani 1 1 d . . . . .
C1 C 0.7969(7) 0.4088(15) 0.6995(6) 0.075(4) Uani 1 1 d . . . . .
H1 H 0.8198 0.3275 0.7275 0.090 Uiso 1 1 calc R U . . .
C2 C 0.7169(7) 0.3945(15) 0.6758(7) 0.090(4) Uani 1 1 d . . . . .
H2 H 0.6836 0.3082 0.6870 0.109 Uiso 1 1 calc R U . . .
C3 C 0.6876(8) 0.5168(18) 0.6336(9) 0.119(6) Uani 1 1 d . U . . .
H3 H 0.6326 0.5132 0.6150 0.142 Uiso 1 1 calc R U . . .
C4 C 0.7377(7) 0.6463(15) 0.6178(8) 0.108(6) Uani 1 1 d . . . . .
H4 H 0.7171 0.7283 0.5890 0.130 Uiso 1 1 calc R U . . .
C5 C 0.8180(5) 0.6489(11) 0.6461(5) 0.039(2) Uani 1 1 d . . . . .
C6 C 0.8755(5) 0.7805(11) 0.6315(4) 0.035(2) Uani 1 1 d . . . . .
C7 C 0.8533(5) 0.9089(12) 0.5901(5) 0.045(2) Uani 1 1 d . . . . .
H7 H 0.7994 0.9134 0.5692 0.054 Uiso 1 1 calc R U . . .
C8 C 0.9087(5) 1.0328(11) 0.5783(4) 0.038(2) Uani 1 1 d . . . . .
C9 C 0.9870(5) 1.0217(11) 0.6131(4) 0.040(2) Uani 1 1 d . . . . .
H9 H 1.0259 1.1027 0.6085 0.048 Uiso 1 1 calc R U . . .
C10 C 1.0073(5) 0.8929(11) 0.6541(4) 0.035(2) Uani 1 1 d . . . . .
C11 C 1.0916(5) 0.8738(12) 0.6929(5) 0.046(3) Uani 1 1 d . . . . .
C12 C 0.8842(5) 1.1693(11) 0.5314(5) 0.037(2) Uani 1 1 d . . . . .
C13 C 0.8218(6) 1.1508(14) 0.4774(6) 0.073(4) Uani 1 1 d . . . . .
H13 H 0.7954 1.0536 0.4719 0.088 Uiso 1 1 calc R U . . .
C14 C 0.7983(6) 1.2719(13) 0.4323(6) 0.065(3) Uani 1 1 d . . . . .
H14 H 0.7559 1.2566 0.3971 0.078 Uiso 1 1 calc R U . . .
C15 C 0.8364(5) 1.4139(11) 0.4386(4) 0.034(2) Uani 1 1 d . . . . .
C16 C 0.8985(6) 1.4288(13) 0.4896(5) 0.062(3) Uani 1 1 d . . . . .
H16 H 0.9256 1.5252 0.4949 0.075 Uiso 1 1 calc R U . . .
C17 C 0.9230(6) 1.3064(13) 0.5339(6) 0.064(3) Uani 1 1 d . . . . .
H17 H 0.9680 1.3205 0.5665 0.077 Uiso 1 1 calc R U . . .
C18 C 0.8113(5) 1.5434(10) 0.3856(4) 0.0327(19) Uani 1 1 d . . . . .
C19 C 1.1557(5) 0.5183(11) 0.8692(5) 0.034(2) Uani 1 1 d . . . . .
C20 C 1.1148(5) 0.4214(11) 0.9271(4) 0.035(2) Uani 1 1 d . . . . .
C21 C 1.0784(6) 0.2816(12) 0.9097(5) 0.050(2) Uani 1 1 d . . . . .
H21 H 1.0783 0.2457 0.8620 0.060 Uiso 1 1 calc R U . . .
C22 C 1.0415(7) 0.1926(12) 0.9630(5) 0.061(3) Uani 1 1 d . . . . .
H22 H 1.0172 0.0964 0.9507 0.073 Uiso 1 1 calc R U . . .
C23 C 1.0399(6) 0.2432(11) 1.0338(5) 0.049(3) Uani 1 1 d . . . . .
H23 H 1.0149 0.1817 1.0690 0.059 Uiso 1 1 calc R U . . .
C24 C 1.0749(5) 0.3822(11) 1.0519(4) 0.037(2) Uani 1 1 d . . . . .
C25 C 1.1135(5) 0.4742(11) 0.9986(4) 0.036(2) Uani 1 1 d . . . . .
H25 H 1.1381 0.5700 1.0111 0.043 Uiso 1 1 calc R U . . .
C26 C 1.0683(6) 0.4372(14) 1.1295(5) 0.051(3) Uani 1 1 d . . . . .
O9 O 0.0555(9) 0.9581(17) 0.8339(7) 0.173(5) Uani 1 1 d . . . . .
O10 O 0.0392(11) 0.7995(19) 0.2391(8) 0.207(7) Uani 1 1 d . . . . .

loop_
_atom_site_aniso_label
_atom_site_aniso_U_11
_atom_site_aniso_U_22
_atom_site_aniso_U_33
_atom_site_aniso_U_23
_atom_site_aniso_U_13
_atom_site_aniso_U_12
Pb1 0.03371(18) 0.0375(2) 0.03781(19) 0.00278(16) -0.00697(13) -0.00129(15)
Pb2 0.02826(16) 0.02878(19) 0.03582(19) 0.00439(15) -0.00752(12) -0.00536(13)
N1 0.038(4) 0.056(6) 0.062(5) 0.023(5) -0.019(4) -0.015(4)
N2 0.031(4) 0.039(5) 0.037(4) 0.001(3) -0.008(3) -0.001(3)
O1 0.030(3) 0.056(5) 0.057(4) 0.032(3) -0.015(3) -0.007(3)
O2 0.059(4) 0.075(6) 0.099(6) 0.043(5) -0.046(4) -0.036(4)
O3 0.047(4) 0.036(4) 0.066(4) 0.012(3) -0.015(3) -0.013(3)
O4 0.032(3) 0.042(4) 0.042(3) 0.008(3) -0.011(3) -0.005(3)
O5 0.042(3) 0.044(4) 0.032(3) 0.008(3) 0.002(3) -0.001(3)
O6 0.047(4) 0.044(4) 0.043(3) 0.010(3) 0.003(3) -0.010(3)
O7 0.092(6) 0.075(6) 0.045(4) -0.009(4) -0.008(4) -0.007(5)
O8 0.064(4) 0.071(5) 0.040(4) 0.011(4) 0.011(3) 0.011(4)
C1 0.064(7) 0.068(8) 0.090(8) 0.018(7) -0.039(6) -0.032(6)
C2 0.067(8) 0.063(9) 0.139(12) 0.042(9) -0.044(8) -0.029(7)
C3 0.058(7) 0.114(11) 0.181(13) 0.040(10) -0.061(8) -0.043(7)
C4 0.051(7) 0.061(9) 0.209(15) 0.061(10) -0.067(8) -0.026(6)
C5 0.031(5) 0.034(6) 0.050(5) 0.005(5) -0.012(4) 0.003(4)
C6 0.025(4) 0.039(6) 0.041(5) 0.003(4) -0.013(4) -0.001(4)
C7 0.028(4) 0.055(7) 0.051(5) 0.010(5) -0.019(4) -0.004(4)
C8 0.031(4) 0.041(6) 0.042(5) 0.002(4) -0.014(4) 0.002(4)
C9 0.036(5) 0.039(6) 0.045(5) 0.009(5) -0.018(4) -0.010(4)
C10 0.029(4) 0.039(6) 0.037(5) 0.007(4) -0.015(4) -0.005(4)
C11 0.028(5) 0.059(7) 0.052(6) 0.023(5) -0.018(4) -0.014(5)
C12 0.032(4) 0.036(6) 0.042(5) 0.007(4) -0.011(4) -0.008(4)
C13 0.063(7) 0.072(9) 0.084(8) 0.033(7) -0.041(6) -0.038(6)
C14 0.065(7) 0.060(8) 0.069(7) 0.040(6) -0.035(5) -0.020(6)
C15 0.029(4) 0.037(5) 0.035(4) 0.006(4) -0.004(3) -0.006(4)
C16 0.066(7) 0.049(7) 0.070(7) 0.006(6) -0.043(6) -0.018(5)
C17 0.060(6) 0.055(8) 0.075(7) 0.025(6) -0.051(6) -0.012(6)
C18 0.036(5) 0.029(5) 0.032(4) 0.004(4) -0.003(4) 0.002(4)
C19 0.028(4) 0.033(6) 0.040(5) 0.010(4) 0.000(4) 0.006(4)
C20 0.035(5) 0.037(6) 0.033(5) 0.010(4) -0.002(4) 0.002(4)
C21 0.066(6) 0.041(6) 0.043(5) 0.006(5) 0.001(5) -0.013(5)
C22 0.100(8) 0.028(6) 0.055(6) 0.004(5) -0.001(6) -0.030(6)
C23 0.068(6) 0.042(7) 0.038(5) 0.015(5) 0.009(4) -0.005(5)
C24 0.039(5) 0.034(6) 0.037(5) 0.014(4) -0.006(4) 0.003(4)
C25 0.025(4) 0.040(6) 0.043(5) 0.013(4) -0.004(4) 0.004(4)
C26 0.046(6) 0.067(8) 0.038(5) 0.003(6) -0.014(4) 0.010(5)
O9 0.200(13) 0.177(14) 0.145(11) -0.013(10) 0.040(9) -0.001(10)
O10 0.253(17) 0.175(15) 0.192(14) -0.050(12) -0.002(12) 0.013(13)

loop_
_atom_type_symbol
_atom_type_description
_atom_type_scat_dispersion_real
_atom_type_scat_dispersion_imag
_atom_type_scat_source
C C 0.0033 0.0016 'International Tables Vol C Tables 4.2.6.8 and 6.1.1.4'
H H 0.0000 0.0000 'International Tables Vol C Tables 4.2.6.8 and 6.1.1.4'
N N 0.0061 0.0033 'International Tables Vol C Tables 4.2.6.8 and 6.1.1.4'
O O 0.0106 0.0060 'International Tables Vol C Tables 4.2.6.8 and 6.1.1.4'
Pb Pb -3.3944 10.1111 'International Tables Vol C Tables 4.2.6.8 and 6.1.1.4'

loop_
_geom_angle_atom_site_label_1
_geom_angle_atom_site_label_2
_geom_angle_atom_site_label_3
_geom_angle
_geom_angle_site_symmetry_1
_geom_angle_site_symmetry_3
O8 Pb1 O1 78.6(2) 3_767 .
O8 Pb1 N2 84.2(2) 3_767 .
O1 Pb1 N2 65.3(2) . .
O8 Pb1 N1 87.8(3) 3_767 .
O1 Pb1 N1 127.4(2) . .
N2 Pb1 N1 62.8(2) . .
O8 Pb1 O5 81.7(2) 3_767 .
O1 Pb1 O5 66.67(18) . .
N2 Pb1 O5 131.7(2) . .
N1 Pb1 O5 160.4(2) . .
O6 Pb2 O4 77.7(2) . 4_686
O6 Pb2 O3 77.9(2) . 4_686
O4 Pb2 O3 51.44(18) 4_686 4_686
O6 Pb2 O1 85.46(19) . .
O4 Pb2 O1 91.33(19) 4_686 .
O3 Pb2 O1 141.5(2) 4_686 .
O6 Pb2 O2 81.8(2) . 2_746
O4 Pb2 O2 128.35(19) 4_686 2_746
O3 Pb2 O2 78.2(2) 4_686 2_746
O1 Pb2 O2 133.6(2) . 2_746
C5 N1 C1 120.7(8) . .
C5 N1 Pb1 119.2(6) . .
C1 N1 Pb1 119.7(7) . .
C6 N2 C10 119.5(7) . .
C6 N2 Pb1 122.0(6) . .
C10 N2 Pb1 118.0(5) . .
C11 O1 Pb1 122.8(5) . .
C11 O1 Pb2 114.1(5) . .
Pb1 O1 Pb2 122.5(2) . .
C11 O2 Pb2 162.6(7) . 2_756
C18 O3 Pb2 90.8(5) . 4_585
C18 O4 Pb2 95.5(5) . 4_585
C19 O5 Pb1 117.8(5) . .
C19 O6 Pb2 103.4(5) . .
C26 O8 Pb1 112.4(7) . 3_767
C2 C1 N1 124.1(11) . .
C2 C1 H1 118.0 . .
N1 C1 H1 118.0 . .
C1 C2 C3 115.0(11) . .
C1 C2 H2 122.5 . .
C3 C2 H2 122.5 . .
C2 C3 C4 122.0(10) . .
C2 C3 H3 119.0 . .
C4 C3 H3 119.0 . .
C5 C4 C3 117.8(11) . .
C5 C4 H4 121.1 . .
C3 C4 H4 121.1 . .
N1 C5 C4 120.4(9) . .
N1 C5 C6 118.1(7) . .
C4 C5 C6 121.4(9) . .
N2 C6 C7 119.8(8) . .
N2 C6 C5 116.6(7) . .
C7 C6 C5 123.6(7) . .
C6 C7 C8 122.2(7) . .
C6 C7 H7 118.9 . .
C8 C7 H7 118.9 . .
C9 C8 C7 116.1(8) . .
C9 C8 C12 122.5(8) . .
C7 C8 C12 121.4(7) . .
C10 C9 C8 120.4(8) . .
C10 C9 H9 119.8 . .
C8 C9 H9 119.8 . .
N2 C10 C9 122.0(7) . .
N2 C10 C11 115.2(7) . .
C9 C10 C11 122.8(8) . .
O2 C11 O1 124.6(8) . .
O2 C11 C10 117.4(8) . .
O1 C11 C10 118.0(8) . .
C17 C12 C13 116.6(9) . .
C17 C12 C8 123.5(8) . .
C13 C12 C8 119.6(8) . .
C14 C13 C12 121.7(10) . .
C14 C13 H13 119.2 . .
C12 C13 H13 119.2 . .
C15 C14 C13 120.3(9) . .
C15 C14 H14 119.9 . .
C13 C14 H14 119.9 . .
C16 C15 C14 117.4(9) . .
C16 C15 C18 123.6(8) . .
C14 C15 C18 118.9(7) . .
C15 C16 C17 122.2(9) . .
C15 C16 H16 118.9 . .
C17 C16 H16 118.9 . .
C12 C17 C16 121.6(8) . .
C12 C17 H17 119.2 . .
C16 C17 H17 119.2 . .
O3 C18 O4 122.2(8) . .
O3 C18 C15 119.1(7) . .
O4 C18 C15 118.6(7) . .
O5 C19 O6 123.8(8) . .
O5 C19 C20 117.6(8) . .
O6 C19 C20 118.6(8) . .
C21 C20 C25 119.2(8) . .
C21 C20 C19 120.1(8) . .
C25 C20 C19 120.6(8) . .
C20 C21 C22 120.0(9) . .
C20 C21 H21 120.0 . .
C22 C21 H21 120.0 . .
C23 C22 C21 121.3(9) . .
C23 C22 H22 119.3 . .
C21 C22 H22 119.3 . .
C24 C23 C22 119.6(8) . .
C24 C23 H23 120.2 . .
C22 C23 H23 120.2 . .
C23 C24 C25 120.0(8) . .
C23 C24 C26 118.0(8) . .
C25 C24 C26 122.0(9) . .
C20 C25 C24 119.8(8) . .
C20 C25 H25 120.1 . .
C24 C25 H25 120.1 . .
O7 C26 O8 123.4(9) . .
O7 C26 C24 119.7(9) . .
O8 C26 C24 116.8(10) . .

loop_
_geom_bond_atom_site_label_1
_geom_bond_atom_site_label_2
_geom_bond_distance
_geom_bond_site_symmetry_2
Pb1 O8 2.251(6) 3_767
Pb1 O1 2.444(6) .
Pb1 N2 2.519(7) .
Pb1 N1 2.634(7) .
Pb1 O5 2.753(5) .
Pb2 O6 2.356(5) .
Pb2 O4 2.479(6) 4_686
Pb2 O3 2.583(6) 4_686
Pb2 O1 2.617(5) .
Pb2 O2 2.625(7) 2_746
N1 C5 1.294(11) .
N1 C1 1.345(12) .
N2 C6 1.346(9) .
N2 C10 1.349(10) .
O1 C11 1.258(10) .
O2 C11 1.229(10) .
O2 Pb2 2.625(7) 2_756
O3 C18 1.251(10) .
O3 Pb2 2.583(6) 4_585
O4 C18 1.260(9) .
O4 Pb2 2.479(6) 4_585
O5 C19 1.250(9) .
O6 C19 1.265(10) .
O7 C26 1.246(12) .
O8 C26 1.271(11) .
O8 Pb1 2.251(6) 3_767
C1 C2 1.339(13) .
C1 H1 0.9300 .
C2 C3 1.371(17) .
C2 H2 0.9300 .
C3 C4 1.392(16) .
C3 H3 0.9300 .
C4 C5 1.366(12) .
C4 H4 0.9300 .
C5 C6 1.473(12) .
C6 C7 1.372(12) .
C7 C8 1.392(12) .
C7 H7 0.9300 .
C8 C9 1.388(10) .
C8 C12 1.492(12) .
C9 C10 1.363(11) .
C9 H9 0.9300 .
C10 C11 1.511(10) .
C12 C17 1.318(13) .
C12 C13 1.394(12) .
C13 C14 1.368(13) .
C13 H13 0.9300 .
C14 C15 1.354(13) .
C14 H14 0.9300 .
C15 C16 1.351(11) .
C15 C18 1.517(11) .
C16 C17 1.371(13) .
C16 H16 0.9300 .
C17 H17 0.9300 .
C19 C20 1.504(11) .
C20 C21 1.356(12) .
C20 C25 1.391(11) .
C21 C22 1.379(12) .
C21 H21 0.9300 .
C22 C23 1.372(12) .
C22 H22 0.9300 .
C23 C24 1.344(12) .
C23 H23 0.9300 .
C24 C25 1.407(11) .
C24 C26 1.506(12) .
C25 H25 0.9300 .

loop_
_geom_torsion_atom_site_label_1
_geom_torsion_atom_site_label_2
_geom_torsion_atom_site_label_3
_geom_torsion_atom_site_label_4
_geom_torsion
_geom_torsion_site_symmetry_1
_geom_torsion_site_symmetry_2
_geom_torsion_site_symmetry_3
_geom_torsion_site_symmetry_4
C5 N1 C1 C2 -0.8(19) . . . .
Pb1 N1 C1 C2 -173.4(11) . . . .
N1 C1 C2 C3 1(2) . . . .
C1 C2 C3 C4 -1(2) . . . .
C2 C3 C4 C5 0(3) . . . .
C1 N1 C5 C4 -0.3(17) . . . .
Pb1 N1 C5 C4 172.4(9) . . . .
C1 N1 C5 C6 -178.9(9) . . . .
Pb1 N1 C5 C6 -6.3(11) . . . .
C3 C4 C5 N1 1(2) . . . .
C3 C4 C5 C6 179.4(13) . . . .
C10 N2 C6 C7 0.5(12) . . . .
Pb1 N2 C6 C7 -171.0(6) . . . .
C10 N2 C6 C5 -177.5(8) . . . .
Pb1 N2 C6 C5 11.0(10) . . . .
N1 C5 C6 N2 -2.7(13) . . . .
C4 C5 C6 N2 178.7(11) . . . .
N1 C5 C6 C7 179.4(9) . . . .
C4 C5 C6 C7 0.8(16) . . . .
N2 C6 C7 C8 1.1(14) . . . .
C5 C6 C7 C8 178.9(8) . . . .
C6 C7 C8 C9 -2.3(14) . . . .
C6 C7 C8 C12 178.3(8) . . . .
C7 C8 C9 C10 2.1(13) . . . .
C12 C8 C9 C10 -178.5(8) . . . .
C6 N2 C10 C9 -0.7(13) . . . .
Pb1 N2 C10 C9 171.1(6) . . . .
C6 N2 C10 C11 179.0(7) . . . .
Pb1 N2 C10 C11 -9.1(10) . . . .
C8 C9 C10 N2 -0.7(14) . . . .
C8 C9 C10 C11 179.6(8) . . . .
Pb2 O2 C11 O1 -70(3) 2_756 . . .
Pb2 O2 C11 C10 112(2) 2_756 . . .
Pb1 O1 C11 O2 -174.4(8) . . . .
Pb2 O1 C11 O2 -3.8(13) . . . .
Pb1 O1 C11 C10 3.9(12) . . . .
Pb2 O1 C11 C10 174.5(6) . . . .
N2 C10 C11 O2 -177.8(9) . . . .
C9 C10 C11 O2 1.9(14) . . . .
N2 C10 C11 O1 3.8(13) . . . .
C9 C10 C11 O1 -176.5(9) . . . .
C9 C8 C12 C17 -18.7(15) . . . .
C7 C8 C12 C17 160.7(10) . . . .
C9 C8 C12 C13 155.8(9) . . . .
C7 C8 C12 C13 -24.8(14) . . . .
C17 C12 C13 C14 -4.0(17) . . . .
C8 C12 C13 C14 -178.8(10) . . . .
C12 C13 C14 C15 0.8(19) . . . .
C13 C14 C15 C16 1.2(17) . . . .
C13 C14 C15 C18 177.5(10) . . . .
C14 C15 C16 C17 0.0(16) . . . .
C18 C15 C16 C17 -176.1(10) . . . .
C13 C12 C17 C16 5.1(17) . . . .
C8 C12 C17 C16 179.8(10) . . . .
C15 C16 C17 C12 -3.4(19) . . . .
Pb2 O3 C18 O4 1.9(8) 4_585 . . .
Pb2 O3 C18 C15 178.3(7) 4_585 . . .
Pb2 O4 C18 O3 -2.0(9) 4_585 . . .
Pb2 O4 C18 C15 -178.4(6) 4_585 . . .
C16 C15 C18 O3 13.1(13) . . . .
C14 C15 C18 O3 -162.9(9) . . . .
C16 C15 C18 O4 -170.4(9) . . . .
C14 C15 C18 O4 13.6(12) . . . .
Pb1 O5 C19 O6 -100.6(8) . . . .
Pb1 O5 C19 C20 82.4(8) . . . .
Pb2 O6 C19 O5 -4.4(9) . . . .
Pb2 O6 C19 C20 172.5(6) . . . .
O5 C19 C20 C21 2.6(12) . . . .
O6 C19 C20 C21 -174.5(8) . . . .
O5 C19 C20 C25 -177.0(7) . . . .
O6 C19 C20 C25 5.9(11) . . . .
C25 C20 C21 C22 -0.8(14) . . . .
C19 C20 C21 C22 179.6(9) . . . .
C20 C21 C22 C23 0.7(16) . . . .
C21 C22 C23 C24 0.1(16) . . . .
C22 C23 C24 C25 -0.7(14) . . . .
C22 C23 C24 C26 177.2(9) . . . .
C21 C20 C25 C24 0.2(12) . . . .
C19 C20 C25 C24 179.8(7) . . . .
C23 C24 C25 C20 0.5(12) . . . .
C26 C24 C25 C20 -177.2(7) . . . .
Pb1 O8 C26 O7 13.2(12) 3_767 . . .
Pb1 O8 C26 C24 -164.2(6) 3_767 . . .
C23 C24 C26 O7 -178.6(9) . . . .
C25 C24 C26 O7 -0.8(13) . . . .
C23 C24 C26 O8 -1.1(12) . . . .
C25 C24 C26 O8 176.7(8) . . . .
